data_9010928
loop_
_publ_author_name
'Antao, S. M.'
'Hassan, I.'

_publ_section_title
;
 BaCO3: high-temperature crystal structures and the Pmcn --> R3m phase
 transition at 811 C
 Sample: T = 25 C
;
_journal_name_full 'Physics and Chemistry of Minerals'
_journal_page_first 573
_journal_page_last 580
_journal_paper_doi 10.1007/s00269-007-0172-8
_journal_volume 34
_journal_year 2007
_chemical_compound_source Synthetic
_chemical_formula_sum 'C Ba O3'
_chemical_name_mineral Witherite
_space_group_IT_number 62
_symmetry_space_group_name_Hall '-P 2n 2a'
_symmetry_space_group_name_H-M 'P m c n'
_cell_angle_alpha 90
_cell_angle_beta 90
_cell_angle_gamma 90
_cell_length_a 5.3103
_cell_length_b 8.9122
_cell_length_c 6.4365
_cell_formula_units_Z 4
_cell_volume 304.617
_database_code_amcsd 0009098
_diffrn_ambient_temperature 298.15
_exptl_crystal_density_diffrn 4.303
_cod_original_formula_sum 'Ba C O3'
_cod_database_code 9010928

loop_
_space_group_symop_operation_xyz
x,y,z
1/2-x,y,z
1/2+x,-y,-z
1/2+x,1/2+y,1/2-z
1/2-x,1/2-y,1/2+z
x,1/2-y,1/2+z
-x,1/2+y,1/2-z
-x,-y,-z

loop_
_atom_site_label
_atom_site_fract_x
_atom_site_fract_y
_atom_site_fract_z
_atom_site_U_iso_or_equiv
Ba 0.25000 0.41620 0.75560 0.00420
C 0.25000 0.74340 -0.07110 0.02420
O1 0.25000 0.90110 -0.07750 0.02420
O2 0.46540 0.68050 -0.07880 0.02420

loop_
_cod_related_entry_id
_cod_related_entry_database
_cod_related_entry_code
1 AMCSD 0009098
